data_1001837
loop_
_publ_author_name
'Rebbah, A'
'Leclaire, A'
'Yazbeck, J'
'Deschanvres, A'

_publ_section_title
;
Structure de l'iodure de cadmium et d'arsenic Cd2 As3 I
;
_journal_coden_ASTM ACBCAR
_journal_name_full 'Acta Crystallographica B (24,1968-38,1982)'
_journal_page_first 2197
_journal_page_last 2199
_journal_paper_doi 10.1107/S0567740879008773
_journal_volume 35
_journal_year 1979
_chemical_formula_structural 'Cd2 As3 I'
_chemical_formula_sum 'As3 Cd2 I'
_chemical_name_systematic 'Cadmium arsenide iodide (2/3/1)'
_space_group_IT_number 9
_symmetry_cell_setting monoclinic
_symmetry_Int_Tables_number 9
_symmetry_space_group_name_Hall 'C -2yc'
_symmetry_space_group_name_H-M 'C 1 c 1'
_cell_angle_alpha 90
_cell_angle_beta 100.65(2)
_cell_angle_gamma 90
_cell_formula_units_Z 4
_cell_length_a 8.436(1)
_cell_length_b 9.594(2)
_cell_length_c 7.952(2)
_cell_volume 632.5
_refine_ls_R_factor_all 0.08
_cod_database_code 1001837

loop_
_symmetry_equiv_pos_as_xyz
x,y,z
x,-y,1/2+z
1/2+x,1/2+y,z
1/2+x,1/2-y,1/2+z

loop_
_atom_site_aniso_label
_atom_site_aniso_U_11
_atom_site_aniso_U_12
_atom_site_aniso_U_13
_atom_site_aniso_U_22
_atom_site_aniso_U_23
_atom_site_aniso_U_33
I1 0.00485(6) -0.00037(12) 0.00173(6) 0.00310(4) -0.00025(16) 0.01189(13)
Cd1 0.00563(18) 0.00114(13) 0.00224(14) 0.00414(14) 0.00022(16) 0.00816(22)
Cd2 0.00558(18) -0.00191(13) 0.00179(15) 0.00462(15) 0.00053(16) 0.00877(25)
As1 0.00456(22) 0.00075(14) 0.00052(18) 0.00368(20) 0.00046(16) 0.00448(25)
As2 0.00338(8) -0.00010(17) 0.00127(6) 0.00243(6) 0.00017(22) 0.00584(10)
As3 0.00384(19) 0.00123(13) 0.00144(17) 0.00254(16) 0.00055(15) 0.00595(26)

loop_
_atom_site_label
_atom_site_type_symbol
_atom_site_symmetry_multiplicity
_atom_site_Wyckoff_symbol
_atom_site_fract_x
_atom_site_fract_y
_atom_site_fract_z
_atom_site_occupancy
_atom_site_attached_hydrogens
_atom_site_calc_flag
I1 I0 4 a 0.2437(3) 0.37342(6) 0.0341(4) 1. 0 d
Cd1 Cd0 4 a 0. 0.1451(2) 0. 1. 0 d
Cd2 Cd0 4 a 0.4907(1) 0.1432(2) 0.0807(1) 1. 0 d
As1 As0 4 a 0.1203(3) 0.0479(2) 0.3176(3) 1. 0 d
As2 As0 4 a -0.2582(3) 0.2905(1) 0.0390(4) 1. 0 d
As3 As0 4 a 0.3693(3) 0.0469(2) -0.2427(3) 1. 0 d

loop_
_atom_type_symbol
_atom_type_oxidation_number
I0 0.000
Cd0 0.000
As0 0.000
